data_7706816
loop_
_publ_author_name
'Savchenkov, Anton V.'
'Uhanov, Andrei S.'
'Grigoriev, Mikhail S.'
'Fedoseev, Aleksandr M.'
'Pushkin, Denis V.'
'Serezhkina, Larisa B.'
'Serezhkin, Viktor N.'

_publ_section_title
;
 Halogen bonding in uranyl and neptunyl trichloroacetates with alkali
 metals and improved crystal chemical formulae for coordination compounds.
;
_journal_issue 12
_journal_name_full 'Dalton transactions (Cambridge, England : 2003)'
_journal_page_first 4210
_journal_page_last 4218
_journal_paper_doi 10.1039/d0dt04083e
_journal_volume 50
_journal_year 2021
_chemical_formula_sum 'C14 H4 Cl21 Cs3 O17 U'
_chemical_formula_weight 1825.38
_space_group_crystal_system orthorhombic
_space_group_IT_number 19
_space_group_name_Hall 'P 2ac 2ab'
_space_group_name_H-M_alt 'P 21 21 21'
_atom_sites_solution_hydrogens difmap
_audit_creation_method SHELXL-2018/3
_audit_update_record
;
2020-11-13 deposited with the CCDC.	2021-02-19 downloaded from the CCDC.
;
_cell_angle_alpha 90
_cell_angle_beta 90
_cell_angle_gamma 90
_cell_formula_units_Z 4
_cell_length_a 13.7304(4)
_cell_length_b 13.8612(4)
_cell_length_c 24.7926(7)
_cell_measurement_reflns_used 9663
_cell_measurement_temperature 100(2)
_cell_measurement_theta_max 28.59
_cell_measurement_theta_min 2.66
_cell_volume 4718.5(2)
_computing_structure_refinement 'SHELXL-2018/3 (Sheldrick, 2018)'
_diffrn_ambient_temperature 100(2)
_diffrn_measured_fraction_theta_full 0.993
_diffrn_measured_fraction_theta_max 0.995
_diffrn_measurement_device_type 'Bruker KAPPA APEX II area-detector diffractometer'
_diffrn_radiation_type MoK\a
_diffrn_radiation_wavelength 0.71073
_diffrn_reflns_av_R_equivalents 0.0651
_diffrn_reflns_av_unetI/netI 0.0647
_diffrn_reflns_Laue_measured_fraction_full 0.993
_diffrn_reflns_Laue_measured_fraction_max 0.995
_diffrn_reflns_limit_h_max 19
_diffrn_reflns_limit_h_min -19
_diffrn_reflns_limit_k_max 15
_diffrn_reflns_limit_k_min -19
_diffrn_reflns_limit_l_max 29
_diffrn_reflns_limit_l_min -34
_diffrn_reflns_number 54556
_diffrn_reflns_point_group_measured_fraction_full 0.994
_diffrn_reflns_point_group_measured_fraction_max 0.992
_diffrn_reflns_theta_full 25.242
_diffrn_reflns_theta_max 30.000
_diffrn_reflns_theta_min 4.114
_exptl_absorpt_coefficient_mu 6.968
_exptl_absorpt_correction_T_max 0.367
_exptl_absorpt_correction_T_min 0.190
_exptl_absorpt_correction_type multi-scan
_exptl_absorpt_process_details 'SADABS (Bruker, 2008)'
_exptl_crystal_density_diffrn 2.570
_exptl_crystal_description fragment
_exptl_crystal_F_000 3352
_exptl_crystal_size_max 0.420
_exptl_crystal_size_mid 0.220
_exptl_crystal_size_min 0.180
_refine_diff_density_max 0.760
_refine_diff_density_min -1.221
_refine_diff_density_rms 0.163
_refine_ls_abs_structure_details
;
 Refined as an inversion twin.
;
_refine_ls_abs_structure_Flack 0.494(5)
_refine_ls_extinction_method none
_refine_ls_goodness_of_fit_ref 1.018
_refine_ls_hydrogen_treatment refxyz
_refine_ls_matrix_type full
_refine_ls_number_parameters 538
_refine_ls_number_reflns 13650
_refine_ls_number_restraints 14
_refine_ls_restrained_S_all 1.022
_refine_ls_R_factor_all 0.0522
_refine_ls_R_factor_gt 0.0358
_refine_ls_shift/su_max 0.001
_refine_ls_shift/su_mean 0.000
_refine_ls_structure_factor_coef Fsqd
_refine_ls_weighting_details 'w=1/[\s^2^(Fo^2^)+(0.0161P)^2^+0.2979P] where P=(Fo^2^+2Fc^2^)/3'
_refine_ls_weighting_scheme calc
_refine_ls_wR_factor_gt 0.0567
_refine_ls_wR_factor_ref 0.0608
_reflns_Friedel_coverage 0.818
_reflns_Friedel_fraction_full 0.996
_reflns_Friedel_fraction_max 0.988
_reflns_number_gt 11298
_reflns_number_total 13650
_reflns_threshold_expression 'I > 2\s(I)'
_cod_data_source_file d0dt04083e3.cif
_cod_data_source_block s230
_cod_depositor_comments 'Adding full bibliography for 7706813--7706816.cif.'
_cod_database_code 7706816
_shelx_shelxl_version_number 2018/3
_shelx_space_group_comment
;
The symmetry employed for this shelxl refinement is uniquely defined
by the following loop, which should always be used as a source of
symmetry information in preference to the above space-group names.
They are only intended as comments.
;
_shelx_estimated_absorpt_t_min 0.158
_shelx_estimated_absorpt_t_max 0.367

loop_
_space_group_symop_operation_xyz
'x, y, z'
'-x+1/2, -y, z+1/2'
'-x, y+1/2, -z+1/2'
'x+1/2, -y+1/2, -z'

loop_
_atom_site_label
_atom_site_type_symbol
_atom_site_fract_x
_atom_site_fract_y
_atom_site_fract_z
_atom_site_U_iso_or_equiv
_atom_site_adp_type
_atom_site_occupancy
_atom_site_site_symmetry_order
_atom_site_calc_flag
_atom_site_refinement_flags_posn
_atom_site_refinement_flags_adp
_atom_site_refinement_flags_occupancy
_atom_site_disorder_assembly
_atom_site_disorder_group
U1 U 0.47922(2) 0.24828(2) 0.25175(2) 0.01258(5) Uani 1 1 d . . . . .
Cs1 Cs 0.40166(4) 0.47009(4) 0.14269(2) 0.02192(11) Uani 1 1 d . . . . .
Cs2 Cs 0.44747(4) 0.46039(4) 0.37061(2) 0.02143(11) Uani 1 1 d . . . . .
Cs3 Cs 0.31089(4) -0.01064(3) 0.25626(2) 0.01808(10) Uani 1 1 d . . . . .
Cl11 Cl 0.04910(15) 0.33187(16) 0.25052(14) 0.0494(7) Uani 1 1 d . . . . .
Cl12 Cl 0.1161(2) 0.1601(2) 0.19700(11) 0.0470(7) Uani 1 1 d . . . . .
Cl13 Cl 0.12349(17) 0.1745(2) 0.31222(10) 0.0373(6) Uani 1 1 d . . . . .
Cl2A Cl 0.7633(7) 0.2094(8) 0.4237(4) 0.053(3) Uani 0.5 1 d D . P . .
Cl2B Cl 0.7191(5) 0.2079(8) 0.4265(4) 0.0321(17) Uani 0.5 1 d D . P . .
Cl2C Cl 0.8738(4) 0.2357(4) 0.3503(3) 0.0325(15) Uani 0.5 1 d D . P . .
Cl2D Cl 0.8653(5) 0.2754(6) 0.3280(3) 0.052(2) Uani 0.5 1 d D . P . .
Cl23 Cl 0.73898(19) 0.39635(17) 0.38053(10) 0.0363(6) Uani 1 1 d D . . . .
Cl31 Cl 0.82923(15) 0.28158(17) 0.17944(9) 0.0273(5) Uani 1 1 d . . . . .
Cl32 Cl 0.77586(17) 0.21168(17) 0.07357(9) 0.0284(5) Uani 1 1 d . . . . .
Cl33 Cl 0.70903(16) 0.39770(15) 0.10815(8) 0.0245(5) Uani 1 1 d . . . . .
Cl41 Cl 0.2724(2) 0.2745(2) 0.42694(10) 0.0501(8) Uani 1 1 d . . . . .
Cl42 Cl 0.4700(2) 0.2567(2) 0.46289(9) 0.0530(8) Uani 1 1 d . . . . .
Cl43 Cl 0.3420(2) 0.09425(18) 0.46916(9) 0.0367(6) Uani 1 1 d . . . . .
Cl51 Cl 0.25015(19) 0.2710(2) 0.07886(9) 0.0395(7) Uani 1 1 d . . . . .
Cl52 Cl 0.33615(19) 0.09622(17) 0.03916(8) 0.0313(6) Uani 1 1 d . . . . .
Cl53 Cl 0.4513(2) 0.26835(18) 0.04623(8) 0.0375(6) Uani 1 1 d . . . . .
Cl61 Cl 0.10892(16) 0.4704(2) 0.00885(8) 0.0374(6) Uani 1 1 d . . . . .
Cl62 Cl -0.05667(17) 0.56029(18) 0.05961(9) 0.0324(5) Uani 1 1 d . . . . .
Cl63 Cl -0.01236(17) 0.35919(17) 0.07969(9) 0.0304(5) Uani 1 1 d . . . . .
Cl71 Cl 0.15070(16) 0.49128(17) 0.48328(8) 0.0279(5) Uani 1 1 d . . . . .
Cl72 Cl 0.02298(18) 0.37598(17) 0.41712(9) 0.0333(5) Uani 1 1 d . . . . .
Cl73 Cl -0.01777(17) 0.57765(18) 0.43367(9) 0.0316(5) Uani 1 1 d . . . . .
O1 O 0.4620(3) 0.3751(3) 0.2538(2) 0.0152(10) Uani 1 1 d . . . . .
O2 O 0.4997(3) 0.1230(3) 0.2512(2) 0.0168(11) Uani 1 1 d . . . . .
O11 O 0.3073(3) 0.2177(3) 0.2561(2) 0.0158(11) Uani 1 1 d . . . . .
O12 O 0.2528(4) 0.3636(4) 0.2319(2) 0.0275(15) Uani 1 1 d . . . . .
O21 O 0.6162(4) 0.2921(4) 0.3089(2) 0.0200(13) Uani 1 1 d . . . . .
O22 O 0.6904(5) 0.1514(4) 0.3088(3) 0.0360(16) Uani 1 1 d . . . . .
O31 O 0.6117(4) 0.2849(4) 0.1947(2) 0.0220(13) Uani 1 1 d . . . . .
O32 O 0.6136(4) 0.1584(4) 0.1391(3) 0.0358(16) Uani 1 1 d . . . . .
O41 O 0.4309(4) 0.2420(5) 0.34455(19) 0.0197(12) Uani 1 1 d . . . . .
O42 O 0.4036(4) 0.0855(4) 0.3592(2) 0.0213(12) Uani 1 1 d . . . . .
O51 O 0.4145(4) 0.2490(5) 0.16298(19) 0.0170(11) Uani 1 1 d . . . . .
O52 O 0.3752(4) 0.0933(4) 0.1522(2) 0.0211(13) Uani 1 1 d . . . . .
O61 O 0.1888(4) 0.4877(4) 0.1150(2) 0.0283(14) Uani 1 1 d . . . . .
O62 O 0.0492(5) 0.5207(5) 0.1584(2) 0.0324(16) Uani 1 1 d D . . . .
H62 H 0.093(7) 0.536(8) 0.184(4) 0.05(3) Uiso 1 1 d D . . . .
O71 O 0.2205(4) 0.4829(5) 0.3718(2) 0.0274(14) Uani 1 1 d . . . . .
O72 O 0.0849(4) 0.5454(5) 0.3356(2) 0.0263(15) Uani 1 1 d D . . . .
H72 H 0.114(9) 0.521(10) 0.307(4) 0.12(6) Uiso 1 1 d D . . . .
O1W O 0.1704(4) 0.5397(4) 0.2408(2) 0.0254(13) Uani 1 1 d D . . . .
H1A H 0.193(5) 0.483(2) 0.238(3) 0.038 Uiso 1 1 d D U . . .
H1B H 0.212(5) 0.575(4) 0.225(3) 0.038 Uiso 1 1 d D U . . .
C11 C 0.2424(5) 0.2798(5) 0.2468(3) 0.0176(15) Uani 1 1 d . . . . .
C12 C 0.1368(5) 0.2398(6) 0.2517(4) 0.0234(16) Uani 1 1 d . . . . .
C21 C 0.6803(6) 0.2350(6) 0.3235(3) 0.0171(17) Uani 1 1 d . . . . .
C22 C 0.7552(5) 0.2745(5) 0.3658(3) 0.024(2) Uani 1 1 d D . . . .
C31 C 0.6448(6) 0.2337(6) 0.1561(3) 0.0219(19) Uani 1 1 d . . . . .
C32 C 0.7359(5) 0.2773(6) 0.1289(3) 0.0196(18) Uani 1 1 d . . . . .
C41 C 0.4047(6) 0.1683(6) 0.3726(3) 0.0182(17) Uani 1 1 d . . . . .
C42 C 0.3736(7) 0.1962(7) 0.4305(3) 0.026(2) Uani 1 1 d . . . . .
C51 C 0.3848(5) 0.1762(6) 0.1367(3) 0.0147(16) Uani 1 1 d . . . . .
C52 C 0.3579(6) 0.2002(6) 0.0768(3) 0.0182(18) Uani 1 1 d . . . . .
C61 C 0.1022(6) 0.4969(6) 0.1177(3) 0.0215(18) Uani 1 1 d . . . . .
C62 C 0.0368(6) 0.4747(6) 0.0673(3) 0.0230(18) Uani 1 1 d . . . . .
C71 C 0.1374(6) 0.5072(6) 0.3748(3) 0.0213(18) Uani 1 1 d . . . . .
C72 C 0.0757(6) 0.4909(7) 0.4253(3) 0.0220(19) Uani 1 1 d . . . . .

loop_
_atom_site_aniso_label
_atom_site_aniso_U_11
_atom_site_aniso_U_22
_atom_site_aniso_U_33
_atom_site_aniso_U_23
_atom_site_aniso_U_13
_atom_site_aniso_U_12
U1 0.01316(10) 0.00871(11) 0.01589(12) 0.00023(14) 0.00022(12) -0.00093(11)
Cs1 0.0231(2) 0.0141(3) 0.0286(3) 0.0045(2) -0.0045(2) -0.0017(2)
Cs2 0.0295(3) 0.0110(2) 0.0238(3) -0.0018(2) 0.0031(2) -0.0004(2)
Cs3 0.0226(2) 0.0117(2) 0.0199(2) 0.0012(2) 0.0010(2) -0.00197(17)
Cl11 0.0146(9) 0.0355(12) 0.098(2) 0.0205(18) 0.0040(15) 0.0041(9)
Cl12 0.0456(16) 0.0507(19) 0.0448(16) -0.0129(14) -0.0137(13) -0.0182(13)
Cl13 0.0257(12) 0.0440(16) 0.0422(14) 0.0159(12) 0.0128(10) -0.0012(11)
Cl2A 0.101(8) 0.027(4) 0.032(4) -0.005(3) -0.038(6) 0.023(6)
Cl2B 0.049(4) 0.029(3) 0.018(3) 0.005(2) -0.013(3) 0.005(4)
Cl2C 0.018(2) 0.028(3) 0.051(4) -0.012(3) -0.009(3) -0.005(2)
Cl2D 0.018(3) 0.076(6) 0.061(5) -0.038(4) 0.007(3) -0.012(3)
Cl23 0.0541(16) 0.0203(12) 0.0344(13) -0.0028(10) -0.0193(12) -0.0051(11)
Cl31 0.0220(11) 0.0301(13) 0.0299(11) 0.0003(9) 0.0012(9) 0.0003(9)
Cl32 0.0371(13) 0.0200(12) 0.0280(12) -0.0046(10) 0.0123(10) 0.0012(10)
Cl33 0.0346(12) 0.0117(10) 0.0273(11) 0.0027(9) 0.0057(9) 0.0024(8)
Cl41 0.0697(19) 0.0450(19) 0.0355(14) 0.0041(13) 0.0211(13) 0.0293(14)
Cl42 0.092(2) 0.0382(16) 0.0283(12) 0.0095(12) -0.0289(13) -0.0337(17)
Cl43 0.0686(18) 0.0235(14) 0.0181(11) 0.0046(10) 0.0031(11) -0.0115(12)
Cl51 0.0492(15) 0.0412(18) 0.0280(12) -0.0016(11) -0.0095(11) 0.0242(12)
Cl52 0.0538(16) 0.0218(13) 0.0182(11) -0.0032(9) -0.0034(10) -0.0045(11)
Cl53 0.0636(16) 0.0284(14) 0.0205(11) 0.0017(10) 0.0123(11) -0.0136(12)
Cl61 0.0277(12) 0.0645(18) 0.0201(10) 0.0098(12) 0.0064(9) 0.0025(13)
Cl62 0.0281(11) 0.0350(14) 0.0341(12) -0.0011(10) -0.0081(10) 0.0114(10)
Cl63 0.0343(12) 0.0274(13) 0.0295(12) 0.0018(10) -0.0040(10) -0.0128(10)
Cl71 0.0308(12) 0.0322(13) 0.0205(10) 0.0018(10) -0.0078(9) -0.0032(9)
Cl72 0.0348(12) 0.0308(13) 0.0342(12) -0.0050(10) 0.0037(11) -0.0164(11)
Cl73 0.0292(11) 0.0398(14) 0.0259(11) -0.0014(10) 0.0027(10) 0.0098(11)
O1 0.017(3) 0.013(2) 0.015(3) 0.000(2) -0.002(3) 0.0002(19)
O2 0.020(3) 0.010(2) 0.021(3) -0.001(3) 0.000(3) -0.0014(18)
O11 0.010(2) 0.017(2) 0.021(3) 0.002(2) 0.001(2) -0.0016(19)
O12 0.021(3) 0.016(3) 0.046(4) 0.003(3) 0.003(3) 0.002(2)
O21 0.020(3) 0.015(3) 0.025(3) 0.000(3) -0.003(2) -0.002(2)
O22 0.035(4) 0.016(3) 0.056(4) -0.009(3) -0.020(3) 0.005(3)
O31 0.023(3) 0.017(3) 0.026(3) -0.006(3) 0.011(3) -0.006(2)
O32 0.034(4) 0.015(3) 0.058(4) -0.009(3) 0.013(4) -0.003(3)
O41 0.026(3) 0.017(3) 0.015(3) 0.004(3) -0.002(2) -0.003(3)
O42 0.033(3) 0.009(3) 0.023(3) -0.001(2) 0.005(3) 0.000(2)
O51 0.023(3) 0.013(3) 0.014(2) 0.003(3) -0.002(2) -0.001(3)
O52 0.028(3) 0.016(3) 0.019(3) 0.002(2) 0.003(2) -0.001(2)
O61 0.019(3) 0.031(4) 0.035(3) -0.003(3) -0.008(3) -0.003(3)
O62 0.029(4) 0.048(5) 0.020(3) -0.009(3) 0.000(3) 0.010(3)
O71 0.020(3) 0.033(4) 0.029(3) 0.003(3) 0.003(3) 0.005(3)
O72 0.029(3) 0.031(4) 0.019(3) 0.004(3) 0.001(3) 0.007(3)
O1W 0.034(3) 0.012(3) 0.029(3) -0.002(3) -0.001(3) 0.003(2)
C11 0.019(4) 0.020(4) 0.014(4) 0.000(4) 0.002(4) -0.004(3)
C12 0.013(3) 0.027(4) 0.030(4) 0.008(5) 0.001(4) -0.002(3)
C21 0.020(4) 0.018(5) 0.013(4) -0.001(3) -0.001(3) -0.007(3)
C22 0.026(4) 0.018(5) 0.028(5) -0.006(4) -0.007(4) 0.000(3)
C31 0.022(4) 0.009(4) 0.035(5) 0.003(4) 0.003(4) -0.001(3)
C32 0.018(4) 0.014(4) 0.027(4) -0.002(4) 0.004(3) -0.002(3)
C41 0.014(4) 0.018(4) 0.022(4) 0.000(4) 0.000(3) 0.003(3)
C42 0.042(6) 0.019(5) 0.016(4) 0.001(4) -0.001(4) -0.001(4)
C51 0.018(4) 0.012(4) 0.014(4) 0.001(3) 0.005(3) 0.003(3)
C52 0.027(4) 0.010(4) 0.018(4) 0.001(3) 0.000(3) 0.001(3)
C61 0.024(4) 0.017(4) 0.024(4) 0.004(4) 0.001(4) -0.001(3)
C62 0.021(4) 0.023(5) 0.025(4) 0.002(4) 0.003(3) -0.004(4)
C71 0.020(4) 0.019(4) 0.025(4) 0.003(4) -0.002(4) -0.003(3)
C72 0.019(4) 0.024(5) 0.023(4) 0.003(4) -0.009(3) -0.003(3)

loop_
_atom_type_symbol
_atom_type_description
_atom_type_scat_dispersion_real
_atom_type_scat_dispersion_imag
_atom_type_scat_source
C C 0.0033 0.0016 'International Tables Vol C Tables 4.2.6.8 and 6.1.1.4'
H H 0.0000 0.0000 'International Tables Vol C Tables 4.2.6.8 and 6.1.1.4'
O O 0.0106 0.0060 'International Tables Vol C Tables 4.2.6.8 and 6.1.1.4'
Cl Cl 0.1484 0.1585 'International Tables Vol C Tables 4.2.6.8 and 6.1.1.4'
Cs Cs -0.3680 2.1192 'International Tables Vol C Tables 4.2.6.8 and 6.1.1.4'
U U -9.6767 9.6646 'International Tables Vol C Tables 4.2.6.8 and 6.1.1.4'

loop_
_geom_angle_atom_site_label_1
_geom_angle_atom_site_label_2
_geom_angle_atom_site_label_3
_geom_angle
_geom_angle_site_symmetry_1
_geom_angle_site_symmetry_3
_geom_angle_publ_flag
O2 U1 O1 178.1(2) . . ?
O2 U1 O31 94.8(2) . . ?
O1 U1 O31 84.6(2) . . ?
O2 U1 O51 93.3(2) . . ?
O1 U1 O51 88.4(2) . . ?
O31 U1 O51 74.46(18) . . ?
O2 U1 O41 90.9(2) . . ?
O1 U1 O41 88.4(2) . . ?
O31 U1 O41 142.81(18) . . ?
O51 U1 O41 141.90(16) . . ?
O2 U1 O11 89.05(18) . . ?
O1 U1 O11 92.42(19) . . ?
O31 U1 O11 145.40(18) . . ?
O51 U1 O11 71.00(17) . . ?
O41 U1 O11 71.23(18) . . ?
O2 U1 O21 97.3(2) . . ?
O1 U1 O21 80.7(2) . . ?
O31 U1 O21 72.46(17) . . ?
O51 U1 O21 145.94(18) . . ?
O41 U1 O21 70.36(18) . . ?
O11 U1 O21 141.13(18) . . ?
O2 U1 Cs2 135.70(19) . . ?
O1 U1 Cs2 43.15(17) . . ?
O31 U1 Cs2 110.54(14) . . ?
O51 U1 Cs2 127.64(15) . . ?
O41 U1 Cs2 47.20(16) . . ?
O11 U1 Cs2 89.42(12) . . ?
O21 U1 Cs2 59.66(13) . . ?
O2 U1 Cs1 138.81(19) . . ?
O1 U1 Cs1 42.64(17) . . ?
O31 U1 Cs1 69.80(14) . . ?
O51 U1 Cs1 46.36(16) . . ?
O41 U1 Cs1 124.78(15) . . ?
O11 U1 Cs1 84.80(12) . . ?
O21 U1 Cs1 112.65(14) . . ?
Cs2 U1 Cs1 85.024(12) . . ?
O2 U1 Cs3 42.02(14) . . ?
O1 U1 Cs3 139.43(15) . . ?
O31 U1 Cs3 127.88(14) . . ?
O51 U1 Cs3 79.95(15) . . ?
O41 U1 Cs3 78.14(15) . . ?
O11 U1 Cs3 47.03(11) . . ?
O21 U1 Cs3 127.85(13) . . ?
Cs2 U1 Cs3 121.039(12) . . ?
Cs1 U1 Cs3 119.427(11) . . ?
O2 U1 Cs3 129.95(14) . 3_655 ?
O1 U1 Cs3 48.62(15) . 3_655 ?
O31 U1 Cs3 46.14(14) . 3_655 ?
O51 U1 Cs3 101.48(14) . 3_655 ?
O41 U1 Cs3 104.55(15) . 3_655 ?
O11 U1 Cs3 140.99(11) . 3_655 ?
O21 U1 Cs3 48.12(13) . 3_655 ?
Cs2 U1 Cs3 64.418(10) . 3_655 ?
Cs1 U1 Cs3 65.521(10) . 3_655 ?
Cs3 U1 Cs3 171.938(10) . 3_655 ?
O2 U1 Cs1 34.97(19) . 3_645 ?
O1 U1 Cs1 143.39(17) . 3_645 ?
O31 U1 Cs1 103.31(14) . 3_645 ?
O51 U1 Cs1 128.23(16) . 3_645 ?
O41 U1 Cs1 63.55(15) . 3_645 ?
O11 U1 Cs1 99.45(12) . 3_645 ?
O21 U1 Cs1 68.32(14) . 3_645 ?
Cs2 U1 Cs1 102.116(11) . 3_645 ?
Cs1 U1 Cs1 171.655(9) . 3_645 ?
Cs3 U1 Cs1 60.605(9) . 3_645 ?
Cs3 U1 Cs1 113.481(10) 3_655 3_645 ?
O61 Cs1 O22 67.78(16) . 3_655 ?
O61 Cs1 O51 99.88(15) . . ?
O22 Cs1 O51 140.29(16) 3_655 . ?
O61 Cs1 O42 141.97(16) . 3_655 ?
O22 Cs1 O42 86.49(16) 3_655 3_655 ?
O51 Cs1 O42 117.35(14) . 3_655 ?
O61 Cs1 O1 119.07(14) . . ?
O22 Cs1 O1 96.22(15) 3_655 . ?
O51 Cs1 O1 55.53(12) . . ?
O42 Cs1 O1 90.11(13) 3_655 . ?
O61 Cs1 O12 66.07(15) . . ?
O22 Cs1 O12 81.41(16) 3_655 . ?
O51 Cs1 O12 59.62(13) . . ?
O42 Cs1 O12 139.34(14) 3_655 . ?
O1 Cs1 O12 53.28(13) . . ?
O61 Cs1 O2 118.58(13) . 3_655 ?
O22 Cs1 O2 52.52(13) 3_655 3_655 ?
O51 Cs1 O2 115.82(12) . 3_655 ?
O42 Cs1 O2 52.59(13) 3_655 3_655 ?
O1 Cs1 O2 61.03(11) . 3_655 ?
O12 Cs1 O2 90.36(13) . 3_655 ?
O61 Cs1 Cl53 95.27(12) . . ?
O22 Cs1 Cl53 160.09(12) 3_655 . ?
O51 Cs1 Cl53 49.97(10) . . ?
O42 Cs1 Cl53 102.59(11) 3_655 . ?
O1 Cs1 Cl53 101.39(9) . . ?
O12 Cs1 Cl53 101.74(10) . . ?
O2 Cs1 Cl53 146.03(8) 3_655 . ?
O61 Cs1 Cl51 55.45(12) . . ?
O22 Cs1 Cl51 122.26(12) 3_655 . ?
O51 Cs1 Cl51 51.92(10) . . ?
O42 Cs1 Cl51 146.74(11) 3_655 . ?
O1 Cs1 Cl51 101.74(9) . . ?
O12 Cs1 Cl51 67.76(11) . . ?
O2 Cs1 Cl51 158.02(9) 3_655 . ?
Cl53 Cs1 Cl51 44.85(6) . . ?
O61 Cs1 C41 126.25(17) . 3_655 ?
O22 Cs1 C41 74.77(17) 3_655 3_655 ?
O51 Cs1 C41 132.93(15) . 3_655 ?
O42 Cs1 C41 15.77(15) 3_655 3_655 ?
O1 Cs1 C41 101.68(15) . 3_655 ?
O12 Cs1 C41 143.28(16) . 3_655 ?
O2 Cs1 C41 52.95(15) 3_655 3_655 ?
Cl53 Cs1 C41 110.20(13) . 3_655 ?
Cl51 Cs1 C41 148.97(13) . 3_655 ?
O61 Cs1 Cl71 66.12(11) . 2_564 ?
O22 Cs1 Cl71 101.61(12) 3_655 2_564 ?
O51 Cs1 Cl71 107.34(9) . 2_564 ?
O42 Cs1 Cl71 94.02(11) 3_655 2_564 ?
O1 Cs1 Cl71 161.91(9) . 2_564 ?
O12 Cs1 Cl71 126.38(10) . 2_564 ?
O2 Cs1 Cl71 133.95(9) 3_655 2_564 ?
Cl53 Cs1 Cl71 60.51(5) . 2_564 ?
Cl51 Cs1 Cl71 65.97(5) . 2_564 ?
C41 Cs1 Cl71 86.11(12) 3_655 2_564 ?
O61 Cs1 Cl2B 56.16(16) . 3_655 ?
O22 Cs1 Cl2B 48.07(17) 3_655 3_655 ?
O51 Cs1 Cl2B 152.81(14) . 3_655 ?
O42 Cs1 Cl2B 85.84(15) 3_655 3_655 ?
O1 Cs1 Cl2B 144.20(15) . 3_655 ?
O12 Cs1 Cl2B 112.73(15) . 3_655 ?
O2 Cs1 Cl2B 89.12(14) 3_655 3_655 ?
Cl53 Cs1 Cl2B 114.22(13) . 3_655 ?
Cl51 Cs1 Cl2B 100.93(12) . 3_655 ?
C41 Cs1 Cl2B 70.19(16) 3_655 3_655 ?
Cl71 Cs1 Cl2B 53.81(12) 2_564 3_655 ?
O32 Cs2 O41 152.96(16) 3_655 . ?
O32 Cs2 O52 69.35(16) 3_655 3_655 ?
O41 Cs2 O52 126.74(14) . 3_655 ?
O32 Cs2 O71 67.45(17) 3_655 . ?
O41 Cs2 O71 91.49(15) . . ?
O52 Cs2 O71 136.29(15) 3_655 . ?
O32 Cs2 O1 107.48(16) 3_655 . ?
O41 Cs2 O1 56.25(12) . . ?
O52 Cs2 O1 90.32(13) 3_655 . ?
O71 Cs2 O1 96.29(14) . . ?
O32 Cs2 O21 139.77(15) 3_655 . ?
O41 Cs2 O21 48.06(13) . . ?
O52 Cs2 O21 78.69(14) 3_655 . ?
O71 Cs2 O21 134.72(14) . . ?
O1 Cs2 O21 47.68(12) . . ?
O32 Cs2 Cl61 76.49(14) 3_655 2_565 ?
O41 Cs2 Cl61 115.92(10) . 2_565 ?
O52 Cs2 Cl61 100.48(11) 3_655 2_565 ?
O71 Cs2 Cl61 75.71(11) . 2_565 ?
O1 Cs2 Cl61 169.19(9) . 2_565 ?
O21 Cs2 Cl61 134.62(9) . 2_565 ?
O32 Cs2 Cl42 144.61(14) 3_655 . ?
O41 Cs2 Cl42 51.81(10) . . ?
O52 Cs2 Cl42 120.47(11) 3_655 . ?
O71 Cs2 Cl42 98.94(12) . . ?
O1 Cs2 Cl42 106.38(10) . . ?
O21 Cs2 Cl42 73.30(10) . . ?
Cl61 Cs2 Cl42 68.38(6) 2_565 . ?
O32 Cs2 C51 54.47(18) 3_655 3_655 ?
O41 Cs2 C51 143.77(15) . 3_655 ?
O52 Cs2 C51 17.05(14) 3_655 3_655 ?
O71 Cs2 C51 121.86(17) . 3_655 ?
O1 Cs2 C51 102.44(14) . 3_655 ?
O21 Cs2 C51 95.72(15) . 3_655 ?
Cl61 Cs2 C51 88.07(12) 2_565 3_655 ?
Cl42 Cs2 C51 126.24(13) . 3_655 ?
O32 Cs2 Cl41 119.61(13) 3_655 . ?
O41 Cs2 Cl41 50.75(10) . . ?
O52 Cs2 Cl41 165.40(11) 3_655 . ?
O71 Cs2 Cl41 55.45(12) . . ?
O1 Cs2 Cl41 97.14(10) . . ?
O21 Cs2 Cl41 97.10(10) . . ?
Cl61 Cs2 Cl41 72.38(6) 2_565 . ?
Cl42 Cs2 Cl41 45.30(6) . . ?
C51 Cs2 Cl41 160.41(12) 3_655 . ?
O32 Cs2 Cl23 119.65(13) 3_655 . ?
O41 Cs2 Cl23 82.71(10) . . ?
O52 Cs2 Cl23 51.33(11) 3_655 . ?
O71 Cs2 Cl23 172.12(12) . . ?
O1 Cs2 Cl23 84.95(9) . . ?
O21 Cs2 Cl23 42.58(9) . . ?
Cl61 Cs2 Cl23 101.99(5) 2_565 . ?
Cl42 Cs2 Cl23 73.28(6) . . ?
C51 Cs2 Cl23 65.18(12) 3_655 . ?
Cl41 Cs2 Cl23 116.69(6) . . ?
O32 Cs2 U1 129.84(14) 3_655 . ?
O41 Cs2 U1 34.50(9) . . ?
O52 Cs2 U1 101.94(10) 3_655 . ?
O71 Cs2 U1 100.39(11) . . ?
O1 Cs2 U1 22.76(9) . . ?
O21 Cs2 U1 35.36(8) . . ?
Cl61 Cs2 U1 150.41(5) 2_565 . ?
Cl42 Cs2 U1 83.62(5) . . ?
C51 Cs2 U1 117.31(11) 3_655 . ?
Cl41 Cs2 U1 81.26(4) . . ?
Cl23 Cs2 U1 77.81(3) . . ?
O52 Cs3 O42 111.37(13) . . ?
O52 Cs3 O11 62.36(14) . . ?
O42 Cs3 O11 65.42(13) . . ?
O52 Cs3 O2 57.50(15) . . ?
O42 Cs3 O2 57.12(15) . . ?
O11 Cs3 O2 55.37(11) . . ?
O52 Cs3 O31 128.63(14) . 3_645 ?
O42 Cs3 O31 86.22(14) . 3_645 ?
O11 Cs3 O31 150.97(14) . 3_645 ?
O2 Cs3 O31 104.75(13) . 3_645 ?
O52 Cs3 O21 83.79(14) . 3_645 ?
O42 Cs3 O21 128.26(14) . 3_645 ?
O11 Cs3 O21 145.59(13) . 3_645 ?
O2 Cs3 O21 102.31(13) . 3_645 ?
O31 Cs3 O21 50.89(12) 3_645 3_645 ?
O52 Cs3 O1 84.09(13) . 3_645 ?
O42 Cs3 O1 83.63(13) . 3_645 ?
O11 Cs3 O1 117.73(11) . 3_645 ?
O2 Cs3 O1 62.39(11) . 3_645 ?
O31 Cs3 O1 49.02(12) 3_645 3_645 ?
O21 Cs3 O1 47.72(12) 3_645 3_645 ?
O52 Cs3 Cl33 165.16(11) . 3_645 ?
O42 Cs3 Cl33 54.82(10) . 3_645 ?
O11 Cs3 Cl33 110.64(10) . 3_645 ?
O2 Cs3 Cl33 107.65(11) . 3_645 ?
O31 Cs3 Cl33 51.02(10) 3_645 3_645 ?
O21 Cs3 Cl33 100.71(10) 3_645 3_645 ?
O1 Cs3 Cl33 88.53(9) 3_645 3_645 ?
O52 Cs3 Cl23 56.49(11) . 3_645 ?
O42 Cs3 Cl23 165.34(11) . 3_645 ?
O11 Cs3 Cl23 110.19(10) . 3_645 ?
O2 Cs3 Cl23 108.51(11) . 3_645 ?
O31 Cs3 Cl23 95.69(11) 3_645 3_645 ?
O21 Cs3 Cl23 47.43(10) 3_645 3_645 ?
O1 Cs3 Cl23 86.68(9) 3_645 3_645 ?
Cl33 Cs3 Cl23 136.02(5) 3_645 3_645 ?
O52 Cs3 Cl31 147.91(11) . 3_645 ?
O42 Cs3 Cl31 100.66(10) . 3_645 ?
O11 Cs3 Cl31 138.42(9) . 3_645 ?
O2 Cs3 Cl31 149.94(10) . 3_645 ?
O31 Cs3 Cl31 49.63(10) 3_645 3_645 ?
O21 Cs3 Cl31 74.60(10) 3_645 3_645 ?
O1 Cs3 Cl31 97.89(8) 3_645 3_645 ?
Cl33 Cs3 Cl31 46.01(5) 3_645 3_645 ?
Cl23 Cs3 Cl31 91.53(5) 3_645 3_645 ?
O52 Cs3 Cl12 66.03(11) . . ?
O42 Cs3 Cl12 109.21(11) . . ?
O11 Cs3 Cl12 51.40(9) . . ?
O2 Cs3 Cl12 101.08(10) . . ?
O31 Cs3 Cl12 154.14(11) 3_645 . ?
O21 Cs3 Cl12 121.80(10) 3_645 . ?
O1 Cs3 Cl12 149.98(10) 3_645 . ?
Cl33 Cs3 Cl12 121.22(6) 3_645 . ?
Cl23 Cs3 Cl12 74.70(5) 3_645 . ?
Cl31 Cs3 Cl12 105.81(5) 3_645 . ?
O52 Cs3 Cl13 100.34(11) . . ?
O42 Cs3 Cl13 72.49(11) . . ?
O11 Cs3 Cl13 47.98(9) . . ?
O2 Cs3 Cl13 99.71(9) . . ?
O31 Cs3 Cl13 130.99(10) 3_645 . ?
O21 Cs3 Cl13 156.02(10) 3_645 . ?
O1 Cs3 Cl13 155.73(9) 3_645 . ?
Cl33 Cs3 Cl13 81.36(5) 3_645 . ?
Cl23 Cs3 Cl13 115.80(6) 3_645 . ?
Cl31 Cs3 Cl13 90.89(5) 3_645 . ?
Cl12 Cs3 Cl13 43.38(5) . . ?
C12 Cl12 Cs3 88.8(3) . . ?
C12 Cl13 Cs3 88.1(3) . . ?
Cl2B Cl2A C22 92.8(15) . . ?
Cl2B Cl2A Cl2C 135.9(18) . . ?
C22 Cl2A Cl2C 47.1(4) . . ?
Cl2A Cl2B C22 67.8(15) . . ?
Cl2A Cl2B Cs1 113(2) . 3_645 ?
C22 Cl2B Cs1 99.9(5) . 3_645 ?
Cl2D Cl2C C22 78.7(8) . . ?
Cl2D Cl2C Cl2A 123.0(9) . . ?
C22 Cl2C Cl2A 45.1(4) . . ?
Cl2C Cl2D C22 75.6(8) . . ?
C22 Cl23 Cs3 99.8(3) . 3_655 ?
C22 Cl23 Cs2 108.8(3) . . ?
Cs3 Cl23 Cs2 71.87(4) 3_655 . ?
C32 Cl31 Cs3 87.5(3) . 3_655 ?
C32 Cl33 Cs3 94.4(3) . 3_655 ?
C42 Cl41 Cs2 86.4(3) . . ?
C42 Cl42 Cs2 91.1(3) . . ?
C52 Cl51 Cs1 87.5(3) . . ?
C52 Cl53 Cs1 89.6(3) . . ?
C62 Cl61 Cs2 130.4(3) . 2_564 ?
C72 Cl71 Cs1 133.6(3) . 2_565 ?
U1 O1 Cs2 114.1(2) . . ?
U1 O1 Cs1 115.0(2) . . ?
Cs2 O1 Cs1 129.10(15) . . ?
U1 O1 Cs3 109.08(19) . 3_655 ?
Cs2 O1 Cs3 87.22(11) . 3_655 ?
Cs1 O1 Cs3 89.02(12) . 3_655 ?
U1 O2 Cs3 116.30(19) . . ?
U1 O2 Cs1 128.9(3) . 3_645 ?
Cs3 O2 Cs1 86.32(12) . 3_645 ?
C11 O11 U1 124.5(4) . . ?
C11 O11 Cs3 133.9(4) . . ?
U1 O11 Cs3 99.28(15) . . ?
C11 O12 Cs1 133.3(5) . . ?
C21 O21 U1 124.1(5) . . ?
C21 O21 Cs3 117.0(5) . 3_655 ?
U1 O21 Cs3 98.94(17) . 3_655 ?
C21 O21 Cs2 137.9(5) . . ?
U1 O21 Cs2 84.98(15) . . ?
Cs3 O21 Cs2 82.46(13) 3_655 . ?
C21 O22 Cs1 128.0(6) . 3_645 ?
C31 O31 U1 127.2(5) . . ?
C31 O31 Cs3 130.4(5) . 3_655 ?
U1 O31 Cs3 102.42(18) . 3_655 ?
C31 O32 Cs2 163.5(6) . 3_645 ?
C41 O41 U1 128.7(5) . . ?
C41 O41 Cs2 133.0(5) . . ?
U1 O41 Cs2 98.29(19) . . ?
C41 O42 Cs1 119.1(5) . 3_645 ?
C41 O42 Cs3 129.6(5) . . ?
Cs1 O42 Cs3 96.77(15) 3_645 . ?
C51 O51 U1 126.3(5) . . ?
C51 O51 Cs1 133.1(5) . . ?
U1 O51 Cs1 100.1(2) . . ?
C51 O52 Cs3 137.3(5) . . ?
C51 O52 Cs2 114.6(5) . 3_645 ?
Cs3 O52 Cs2 95.72(16) . 3_645 ?
C61 O61 Cs1 163.7(5) . . ?
C61 O62 H62 103(6) . . ?
C71 O71 Cs2 168.8(6) . . ?
C71 O72 H72 102(9) . . ?
H1A O1W H1B 105(4) . . ?
O12 C11 O11 128.3(7) . . ?
O12 C11 C12 117.9(7) . . ?
O11 C11 C12 113.7(6) . . ?
C11 C12 Cl11 112.3(5) . . ?
C11 C12 Cl13 110.2(6) . . ?
Cl11 C12 Cl13 108.4(4) . . ?
C11 C12 Cl12 108.2(6) . . ?
Cl11 C12 Cl12 109.3(4) . . ?
Cl13 C12 Cl12 108.4(4) . . ?
O22 C21 O21 126.9(7) . . ?
O22 C21 C22 117.1(7) . . ?
O21 C21 C22 116.0(7) . . ?
C21 C22 Cl2A 115.0(6) . . ?
C21 C22 Cl23 113.2(5) . . ?
Cl2A C22 Cl23 110.2(6) . . ?
C21 C22 Cl2C 110.8(6) . . ?
Cl2A C22 Cl2C 87.9(5) . . ?
Cl23 C22 Cl2C 117.5(5) . . ?
C21 C22 Cl2D 102.0(5) . . ?
Cl2A C22 Cl2D 113.2(6) . . ?
Cl23 C22 Cl2D 102.3(5) . . ?
Cl2C C22 Cl2D 25.7(3) . . ?
C21 C22 Cl2B 101.3(6) . . ?
Cl2A C22 Cl2B 19.5(4) . . ?
Cl23 C22 Cl2B 106.3(5) . . ?
Cl2C C22 Cl2B 106.1(5) . . ?
Cl2D C22 Cl2B 131.8(6) . . ?
O32 C31 O31 128.2(8) . . ?
O32 C31 C32 118.4(8) . . ?
O31 C31 C32 113.4(7) . . ?
C31 C32 Cl32 113.3(6) . . ?
C31 C32 Cl33 109.0(5) . . ?
Cl32 C32 Cl33 109.1(4) . . ?
C31 C32 Cl31 106.7(6) . . ?
Cl32 C32 Cl31 110.1(4) . . ?
Cl33 C32 Cl31 108.6(4) . . ?
O42 C41 O41 128.0(8) . . ?
O42 C41 C42 119.7(8) . . ?
O41 C41 C42 112.3(7) . . ?
O42 C41 Cs1 45.1(4) . 3_645 ?
O41 C41 Cs1 108.7(5) . 3_645 ?
C42 C41 Cs1 117.5(5) . 3_645 ?
C41 C42 Cl42 109.6(6) . . ?
C41 C42 Cl43 111.8(6) . . ?
Cl42 C42 Cl43 108.7(5) . . ?
C41 C42 Cl41 108.9(6) . . ?
Cl42 C42 Cl41 108.8(5) . . ?
Cl43 C42 Cl41 109.1(5) . . ?
O52 C51 O51 128.6(8) . . ?
O52 C51 C52 118.3(7) . . ?
O51 C51 C52 113.2(7) . . ?
O52 C51 Cs2 48.3(4) . 3_645 ?
O51 C51 Cs2 117.3(5) . 3_645 ?
C52 C51 Cs2 105.5(4) . 3_645 ?
C51 C52 Cl52 111.9(6) . . ?
C51 C52 Cl53 110.5(6) . . ?
Cl52 C52 Cl53 109.7(4) . . ?
C51 C52 Cl51 106.7(5) . . ?
Cl52 C52 Cl51 109.2(5) . . ?
Cl53 C52 Cl51 108.8(4) . . ?
O61 C61 O62 129.2(8) . . ?
O61 C61 C62 120.3(7) . . ?
O62 C61 C62 110.5(7) . . ?
C61 C62 Cl61 109.9(6) . . ?
C61 C62 Cl62 111.9(6) . . ?
Cl61 C62 Cl62 110.2(4) . . ?
C61 C62 Cl63 105.0(5) . . ?
Cl61 C62 Cl63 109.2(5) . . ?
Cl62 C62 Cl63 110.6(4) . . ?
O71 C71 O72 126.2(8) . . ?
O71 C71 C72 122.6(8) . . ?
O72 C71 C72 111.1(7) . . ?
C71 C72 Cl72 105.4(6) . . ?
C71 C72 Cl71 110.1(5) . . ?
Cl72 C72 Cl71 109.6(5) . . ?
C71 C72 Cl73 113.4(6) . . ?
Cl72 C72 Cl73 109.2(4) . . ?
Cl71 C72 Cl73 109.0(5) . . ?

loop_
_geom_bond_atom_site_label_1
_geom_bond_atom_site_label_2
_geom_bond_distance
_geom_bond_site_symmetry_2
_geom_bond_publ_flag
U1 O2 1.760(5) . ?
U1 O1 1.774(5) . ?
U1 O31 2.359(5) . ?
U1 O51 2.373(5) . ?
U1 O41 2.396(5) . ?
U1 O11 2.400(4) . ?
U1 O21 2.431(5) . ?
U1 Cs2 4.1854(6) . ?
U1 Cs1 4.2307(6) . ?
U1 Cs3 4.2702(5) . ?
U1 Cs3 4.4171(5) 3_655 ?
U1 Cs1 4.9388(6) 3_645 ?
Cs1 O61 3.012(6) . ?
Cs1 O22 3.059(7) 3_655 ?
Cs1 O51 3.110(6) . ?
Cs1 O42 3.116(6) 3_655 ?
Cs1 O1 3.163(5) . ?
Cs1 O12 3.355(6) . ?
Cs1 O2 3.640(5) 3_655 ?
Cs1 Cl53 3.742(2) . ?
Cs1 Cl51 3.801(3) . ?
Cs1 C41 3.841(8) 3_655 ?
Cs1 Cl71 4.053(2) 2_564 ?
Cs1 Cl2B 4.069(11) 3_655 ?
Cs2 O32 2.880(6) 3_655 ?
Cs2 O41 3.104(7) . ?
Cs2 O52 3.105(6) 3_655 ?
Cs2 O71 3.132(5) . ?
Cs2 O1 3.135(5) . ?
Cs2 O21 3.626(6) . ?
Cs2 Cl61 3.642(2) 2_565 ?
Cs2 Cl42 3.647(3) . ?
Cs2 C51 3.779(7) 3_655 ?
Cs2 Cl41 3.790(3) . ?
Cs2 Cl23 4.107(3) . ?
Cs3 O52 3.084(5) . ?
Cs3 O42 3.147(6) . ?
Cs3 O11 3.166(5) . ?
Cs3 O2 3.189(4) . ?
Cs3 O31 3.261(6) 3_645 ?
Cs3 O21 3.329(6) 3_645 ?
Cs3 O1 3.507(5) 3_645 ?
Cs3 Cl33 3.604(2) 3_645 ?
Cs3 Cl23 3.692(2) 3_645 ?
Cs3 Cl31 3.813(2) 3_645 ?
Cs3 Cl12 3.862(3) . ?
Cs3 Cl13 3.890(3) . ?
Cl11 C12 1.755(8) . ?
Cl12 C12 1.772(9) . ?
Cl13 C12 1.762(9) . ?
Cl2A Cl2B 0.612(11) . ?
Cl2A C22 1.699(12) . ?
Cl2A Cl2C 2.398(12) . ?
Cl2B C22 1.834(11) . ?
Cl2C Cl2D 0.788(8) . ?
Cl2C C22 1.757(9) . ?
Cl2D C22 1.778(9) . ?
Cl23 C22 1.742(8) . ?
Cl31 C32 1.793(8) . ?
Cl32 C32 1.735(8) . ?
Cl33 C32 1.785(8) . ?
Cl41 C42 1.766(10) . ?
Cl42 C42 1.760(9) . ?
Cl43 C42 1.762(9) . ?
Cl51 C52 1.776(9) . ?
Cl52 C52 1.743(8) . ?
Cl53 C52 1.764(8) . ?
Cl61 C62 1.757(8) . ?
Cl62 C62 1.758(9) . ?
Cl63 C62 1.764(9) . ?
Cl71 C72 1.767(8) . ?
Cl72 C72 1.762(9) . ?
Cl73 C72 1.771(9) . ?
O11 C11 1.260(8) . ?
O12 C11 1.227(8) . ?
O21 C21 1.239(9) . ?
O22 C21 1.222(10) . ?
O31 C31 1.276(9) . ?
O32 C31 1.203(9) . ?
O41 C41 1.288(9) . ?
O42 C41 1.195(9) . ?
O51 C51 1.268(9) . ?
O52 C51 1.219(9) . ?
O61 C61 1.197(9) . ?
O62 C61 1.288(9) . ?
O62 H62 0.89(8) . ?
O71 C71 1.192(9) . ?
O72 C71 1.321(9) . ?
O72 H72 0.89(8) . ?
O1W H1A 0.84(3) . ?
O1W H1B 0.84(3) . ?
C11 C12 1.557(10) . ?
C21 C22 1.568(11) . ?
C31 C32 1.544(11) . ?
C41 C42 1.548(11) . ?
C51 C52 1.566(11) . ?
C61 C62 1.569(11) . ?
C71 C72 1.528(11) . ?

loop_
_geom_hbond_atom_site_label_D
_geom_hbond_atom_site_label_H
_geom_hbond_atom_site_label_A
_geom_hbond_distance_DH
_geom_hbond_distance_HA
_geom_hbond_distance_DA
_geom_hbond_angle_DHA
_geom_hbond_site_symmetry_A
_geom_hbond_publ_flag
O62 H62 O1W 0.89(8) 1.77(8) 2.648(8) 166(10) . yes
O72 H72 O1W 0.89(8) 1.83(10) 2.629(8) 149(14) . yes
O1W H1A O12 0.84(3) 1.86(3) 2.700(8) 175(8) . yes
O1W H1B O22 0.84(3) 1.91(3) 2.750(9) 178(8) 3_655 yes

loop_
_geom_torsion_atom_site_label_1
_geom_torsion_atom_site_label_2
_geom_torsion_atom_site_label_3
_geom_torsion_atom_site_label_4
_geom_torsion
_geom_torsion_site_symmetry_1
_geom_torsion_site_symmetry_2
_geom_torsion_site_symmetry_3
_geom_torsion_site_symmetry_4
_geom_torsion_publ_flag
Cl2C Cl2A Cl2B C22 -21(2) . . . . ?
C22 Cl2A Cl2B Cs1 91.8(10) . . . 3_645 ?
Cl2C Cl2A Cl2B Cs1 70(3) . . . 3_645 ?
Cl2A Cl2C Cl2D C22 -8.4(8) . . . . ?
O31 U1 O1 Cs2 -128.0(2) . . . . ?
O51 U1 O1 Cs2 157.5(2) . . . . ?
O41 U1 O1 Cs2 15.4(2) . . . . ?
O11 U1 O1 Cs2 86.6(2) . . . . ?
O21 U1 O1 Cs2 -54.9(2) . . . . ?
Cs1 U1 O1 Cs2 166.2(3) . . . . ?
Cs3 U1 O1 Cs2 85.0(3) . . . . ?
Cs3 U1 O1 Cs2 -95.7(2) 3_655 . . . ?
Cs1 U1 O1 Cs2 -22.8(4) 3_645 . . . ?
O31 U1 O1 Cs1 65.8(2) . . . . ?
O51 U1 O1 Cs1 -8.7(2) . . . . ?
O41 U1 O1 Cs1 -150.8(2) . . . . ?
O11 U1 O1 Cs1 -79.6(2) . . . . ?
O21 U1 O1 Cs1 138.9(2) . . . . ?
Cs2 U1 O1 Cs1 -166.2(3) . . . . ?
Cs3 U1 O1 Cs1 -81.2(3) . . . . ?
Cs3 U1 O1 Cs1 98.1(2) 3_655 . . . ?
Cs1 U1 O1 Cs1 170.94(6) 3_645 . . . ?
O31 U1 O1 Cs3 -32.3(2) . . . 3_655 ?
O51 U1 O1 Cs3 -106.9(2) . . . 3_655 ?
O41 U1 O1 Cs3 111.1(2) . . . 3_655 ?
O11 U1 O1 Cs3 -177.78(19) . . . 3_655 ?
O21 U1 O1 Cs3 40.72(19) . . . 3_655 ?
Cs2 U1 O1 Cs3 95.7(2) . . . 3_655 ?
Cs1 U1 O1 Cs3 -98.1(2) . . . 3_655 ?
Cs3 U1 O1 Cs3 -179.33(5) . . . 3_655 ?
Cs1 U1 O1 Cs3 72.8(3) 3_645 . . 3_655 ?
O31 U1 O2 Cs3 -145.7(2) . . . . ?
O51 U1 O2 Cs3 -71.1(2) . . . . ?
O41 U1 O2 Cs3 71.0(2) . . . . ?
O11 U1 O2 Cs3 -0.2(2) . . . . ?
O21 U1 O2 Cs3 141.4(2) . . . . ?
Cs2 U1 O2 Cs3 88.0(3) . . . . ?
Cs1 U1 O2 Cs3 -81.2(3) . . . . ?
Cs3 U1 O2 Cs3 -179.00(5) 3_655 . . . ?
Cs1 U1 O2 Cs3 107.9(4) 3_645 . . . ?
O31 U1 O2 Cs1 106.4(3) . . . 3_645 ?
O51 U1 O2 Cs1 -179.0(2) . . . 3_645 ?
O41 U1 O2 Cs1 -36.9(2) . . . 3_645 ?
O11 U1 O2 Cs1 -108.1(2) . . . 3_645 ?
O21 U1 O2 Cs1 33.5(3) . . . 3_645 ?
Cs2 U1 O2 Cs1 -19.9(4) . . . 3_645 ?
Cs1 U1 O2 Cs1 170.94(6) . . . 3_645 ?
Cs3 U1 O2 Cs1 -107.9(4) . . . 3_645 ?
Cs3 U1 O2 Cs1 73.1(3) 3_655 . . 3_645 ?
Cs1 O12 C11 O11 40.5(13) . . . . ?
Cs1 O12 C11 C12 -134.9(6) . . . . ?
U1 O11 C11 O12 3.5(13) . . . . ?
Cs3 O11 C11 O12 -155.7(6) . . . . ?
U1 O11 C11 C12 179.1(5) . . . . ?
Cs3 O11 C11 C12 19.9(11) . . . . ?
O12 C11 C12 Cl11 -14.6(11) . . . . ?
O11 C11 C12 Cl11 169.3(6) . . . . ?
O12 C11 C12 Cl13 -135.6(7) . . . . ?
O11 C11 C12 Cl13 48.3(9) . . . . ?
O12 C11 C12 Cl12 106.1(7) . . . . ?
O11 C11 C12 Cl12 -70.0(8) . . . . ?
Cs3 Cl13 C12 C11 -65.0(5) . . . . ?
Cs3 Cl13 C12 Cl11 171.8(4) . . . . ?
Cs3 Cl13 C12 Cl12 53.3(3) . . . . ?
Cs3 Cl12 C12 C11 65.7(5) . . . . ?
Cs3 Cl12 C12 Cl11 -171.8(4) . . . . ?
Cs3 Cl12 C12 Cl13 -53.8(3) . . . . ?
Cs1 O22 C21 O21 -88.0(10) 3_645 . . . ?
Cs1 O22 C21 C22 91.3(8) 3_645 . . . ?
U1 O21 C21 O22 6.3(12) . . . . ?
Cs3 O21 C21 O22 -117.4(8) 3_655 . . . ?
Cs2 O21 C21 O22 132.5(8) . . . . ?
U1 O21 C21 C22 -172.9(4) . . . . ?
Cs3 O21 C21 C22 63.4(7) 3_655 . . . ?
Cs2 O21 C21 C22 -46.7(10) . . . . ?
O22 C21 C22 Cl2A -55.9(10) . . . . ?
O21 C21 C22 Cl2A 123.4(8) . . . . ?
O22 C21 C22 Cl23 176.1(6) . . . . ?
O21 C21 C22 Cl23 -4.6(9) . . . . ?
O22 C21 C22 Cl2C 41.7(9) . . . . ?
O21 C21 C22 Cl2C -139.0(6) . . . . ?
O22 C21 C22 Cl2D 66.9(8) . . . . ?
O21 C21 C22 Cl2D -113.7(7) . . . . ?
O22 C21 C22 Cl2B -70.5(8) . . . . ?
O21 C21 C22 Cl2B 108.8(7) . . . . ?
Cl2B Cl2A C22 C21 -48(2) . . . . ?
Cl2C Cl2A C22 C21 111.9(7) . . . . ?
Cl2B Cl2A C22 Cl23 82(2) . . . . ?
Cl2C Cl2A C22 Cl23 -118.5(6) . . . . ?
Cl2B Cl2A C22 Cl2C -160(2) . . . . ?
Cl2B Cl2A C22 Cl2D -164(2) . . . . ?
Cl2C Cl2A C22 Cl2D -4.7(5) . . . . ?
Cl2C Cl2A C22 Cl2B 160(2) . . . . ?
Cs3 Cl23 C22 C21 -41.2(5) 3_655 . . . ?
Cs2 Cl23 C22 C21 32.8(6) . . . . ?
Cs3 Cl23 C22 Cl2A -171.7(5) 3_655 . . . ?
Cs2 Cl23 C22 Cl2A -97.6(5) . . . . ?
Cs3 Cl23 C22 Cl2C 89.9(5) 3_655 . . . ?
Cs2 Cl23 C22 Cl2C 164.0(4) . . . . ?
Cs3 Cl23 C22 Cl2D 67.7(4) 3_655 . . . ?
Cs2 Cl23 C22 Cl2D 141.7(4) . . . . ?
Cs3 Cl23 C22 Cl2B -151.5(4) 3_655 . . . ?
Cs2 Cl23 C22 Cl2B -77.5(4) . . . . ?
Cl2D Cl2C C22 C21 74.0(10) . . . . ?
Cl2A Cl2C C22 C21 -116.0(7) . . . . ?
Cl2D Cl2C C22 Cl2A -170.0(10) . . . . ?
Cl2D Cl2C C22 Cl23 -58.3(10) . . . . ?
Cl2A Cl2C C22 Cl23 111.8(7) . . . . ?
Cl2A Cl2C C22 Cl2D 170.0(10) . . . . ?
Cl2D Cl2C C22 Cl2B -176.9(9) . . . . ?
Cl2A Cl2C C22 Cl2B -6.9(7) . . . . ?
Cl2C Cl2D C22 C21 -113.2(9) . . . . ?
Cl2C Cl2D C22 Cl2A 10.9(11) . . . . ?
Cl2C Cl2D C22 Cl23 129.4(9) . . . . ?
Cl2C Cl2D C22 Cl2B 4.0(12) . . . . ?
Cl2A Cl2B C22 C21 137(2) . . . . ?
Cs1 Cl2B C22 C21 26.3(5) 3_645 . . . ?
Cs1 Cl2B C22 Cl2A -110(2) 3_645 . . . ?
Cl2A Cl2B C22 Cl23 -105(2) . . . . ?
Cs1 Cl2B C22 Cl23 144.9(3) 3_645 . . . ?
Cl2A Cl2B C22 Cl2C 21(2) . . . . ?
Cs1 Cl2B C22 Cl2C -89.4(4) 3_645 . . . ?
Cl2A Cl2B C22 Cl2D 19(2) . . . . ?
Cs1 Cl2B C22 Cl2D -91.2(7) 3_645 . . . ?
Cs2 O32 C31 O31 -63(2) 3_645 . . . ?
Cs2 O32 C31 C32 117.8(18) 3_645 . . . ?
U1 O31 C31 O32 3.4(13) . . . . ?
Cs3 O31 C31 O32 -179.7(7) 3_655 . . . ?
U1 O31 C31 C32 -177.1(5) . . . . ?
Cs3 O31 C31 C32 -0.2(10) 3_655 . . . ?
O32 C31 C32 Cl32 3.7(10) . . . . ?
O31 C31 C32 Cl32 -175.9(6) . . . . ?
O32 C31 C32 Cl33 125.3(8) . . . . ?
O31 C31 C32 Cl33 -54.3(8) . . . . ?
O32 C31 C32 Cl31 -117.7(8) . . . . ?
O31 C31 C32 Cl31 62.8(8) . . . . ?
Cs3 Cl33 C32 C31 67.9(5) 3_655 . . . ?
Cs3 Cl33 C32 Cl32 -167.9(3) 3_655 . . . ?
Cs3 Cl33 C32 Cl31 -47.9(4) 3_655 . . . ?
Cs3 Cl31 C32 C31 -72.8(5) 3_655 . . . ?
Cs3 Cl31 C32 Cl32 163.8(4) 3_655 . . . ?
Cs3 Cl31 C32 Cl33 44.5(3) 3_655 . . . ?
Cs1 O42 C41 O41 78.3(10) 3_645 . . . ?
Cs3 O42 C41 O41 -51.2(12) . . . . ?
Cs1 O42 C41 C42 -100.5(7) 3_645 . . . ?
Cs3 O42 C41 C42 130.1(6) . . . . ?
Cs3 O42 C41 Cs1 -129.5(8) . . . 3_645 ?
U1 O41 C41 O42 4.3(12) . . . . ?
Cs2 O41 C41 O42 -177.5(6) . . . . ?
U1 O41 C41 C42 -176.8(5) . . . . ?
Cs2 O41 C41 C42 1.4(10) . . . . ?
U1 O41 C41 Cs1 51.4(6) . . . 3_645 ?
Cs2 O41 C41 Cs1 -130.3(4) . . . 3_645 ?
O42 C41 C42 Cl42 121.5(8) . . . . ?
O41 C41 C42 Cl42 -57.5(8) . . . . ?
Cs1 C41 C42 Cl42 69.7(6) 3_645 . . . ?
O42 C41 C42 Cl43 1.0(10) . . . . ?
O41 C41 C42 Cl43 -178.0(6) . . . . ?
Cs1 C41 C42 Cl43 -50.8(7) 3_645 . . . ?
O42 C41 C42 Cl41 -119.6(8) . . . . ?
O41 C41 C42 Cl41 61.5(8) . . . . ?
Cs1 C41 C42 Cl41 -171.4(3) 3_645 . . . ?
Cs2 Cl42 C42 C41 66.8(6) . . . . ?
Cs2 Cl42 C42 Cl43 -170.8(4) . . . . ?
Cs2 Cl42 C42 Cl41 -52.2(4) . . . . ?
Cs2 Cl41 C42 C41 -69.8(6) . . . . ?
Cs2 Cl41 C42 Cl42 49.6(4) . . . . ?
Cs2 Cl41 C42 Cl43 168.0(4) . . . . ?
Cs3 O52 C51 O51 36.9(12) . . . . ?
Cs2 O52 C51 O51 -94.4(8) 3_645 . . . ?
Cs3 O52 C51 C52 -143.0(6) . . . . ?
Cs2 O52 C51 C52 85.8(7) 3_645 . . . ?
Cs3 O52 C51 Cs2 131.3(8) . . . 3_645 ?
U1 O51 C51 O52 6.8(11) . . . . ?
Cs1 O51 C51 O52 -163.6(6) . . . . ?
U1 O51 C51 C52 -173.3(4) . . . . ?
Cs1 O51 C51 C52 16.3(9) . . . . ?
U1 O51 C51 Cs2 -50.1(6) . . . 3_645 ?
Cs1 O51 C51 Cs2 139.5(3) . . . 3_645 ?
O52 C51 C52 Cl52 -9.6(9) . . . . ?
O51 C51 C52 Cl52 170.5(5) . . . . ?
Cs2 C51 C52 Cl52 41.0(6) 3_645 . . . ?
O52 C51 C52 Cl53 -132.1(6) . . . . ?
O51 C51 C52 Cl53 48.0(8) . . . . ?
Cs2 C51 C52 Cl53 -81.5(5) 3_645 . . . ?
O52 C51 C52 Cl51 109.8(7) . . . . ?
O51 C51 C52 Cl51 -70.1(7) . . . . ?
Cs2 C51 C52 Cl51 160.4(3) 3_645 . . . ?
Cs1 Cl53 C52 C51 -64.6(5) . . . . ?
Cs1 Cl53 C52 Cl52 171.6(4) . . . . ?
Cs1 Cl53 C52 Cl51 52.2(4) . . . . ?
Cs1 Cl51 C52 C51 68.1(5) . . . . ?
Cs1 Cl51 C52 Cl52 -170.8(4) . . . . ?
Cs1 Cl51 C52 Cl53 -51.1(4) . . . . ?
Cs1 O61 C61 O62 10(3) . . . . ?
Cs1 O61 C61 C62 -167.5(16) . . . . ?
O61 C61 C62 Cl61 -16.1(10) . . . . ?
O62 C61 C62 Cl61 166.2(6) . . . . ?
O61 C61 C62 Cl62 -138.8(7) . . . . ?
O62 C61 C62 Cl62 43.5(8) . . . . ?
O61 C61 C62 Cl63 101.1(8) . . . . ?
O62 C61 C62 Cl63 -76.5(8) . . . . ?
Cs2 Cl61 C62 C61 -146.7(4) 2_564 . . . ?
Cs2 Cl61 C62 Cl62 -23.0(6) 2_564 . . . ?
Cs2 Cl61 C62 Cl63 98.7(5) 2_564 . . . ?
Cs2 O71 C71 O72 89(3) . . . . ?
Cs2 O71 C71 C72 -95(3) . . . . ?
O71 C71 C72 Cl72 -89.1(9) . . . . ?
O72 C71 C72 Cl72 87.3(8) . . . . ?
O71 C71 C72 Cl71 29.1(11) . . . . ?
O72 C71 C72 Cl71 -154.6(6) . . . . ?
O71 C71 C72 Cl73 151.5(7) . . . . ?
O72 C71 C72 Cl73 -32.2(9) . . . . ?
Cs1 Cl71 C72 C71 160.5(4) 2_565 . . . ?
Cs1 Cl71 C72 Cl72 -83.9(5) 2_565 . . . ?
Cs1 Cl71 C72 Cl73 35.6(7) 2_565 . . . ?
